data_4122925
loop_
_publ_author_name
'Komor, Alexis C.'
'Barton, Jacqueline K.'

_publ_section_title
;
 An Unusual Ligand Coordination Gives Rise to a New Family of Rhodium
 Metalloinsertors with Improved Selectivity and Potency.
;
_journal_issue 40
_journal_name_full 'Journal of the American Chemical Society'
_journal_page_first 14160
_journal_paper_doi 10.1021/ja5072064
_journal_volume 136
_journal_year 2014
_chemical_formula_sum 'C45 H48 Cl2 N5 O3 Rh'
_chemical_formula_weight 880.69
_chemical_name_systematic
; 
 ? 
;
_space_group_crystal_system triclinic
_space_group_IT_number 2
_space_group_name_Hall '-P 1'
_space_group_name_H-M_alt 'P -1'
_symmetry_space_group_name_Hall '-P 1'
_symmetry_space_group_name_H-M 'P -1'
_atom_sites_solution_hydrogens mixed
_atom_sites_solution_primary direct
_atom_sites_solution_secondary difmap
_audit_creation_method SHELXL-2013
_cell_angle_alpha 110.881(2)
_cell_angle_beta 94.610(2)
_cell_angle_gamma 105.705(2)
_cell_formula_units_Z 2
_cell_length_a 9.1633(11)
_cell_length_b 15.4046(19)
_cell_length_c 16.791(2)
_cell_measurement_reflns_used 9935
_cell_measurement_temperature 100(2)
_cell_measurement_theta_max 29.59
_cell_measurement_theta_min 2.35
_cell_volume 2090.2(4)
_computing_cell_refinement 'SAINT v8.32B (Bruker-AXS, 2011)'
_computing_data_collection 'Bruker SMART v5.054 (Bruker-AXS, 2007)'
_computing_data_reduction 'SAINT v8.32B (Bruker-AXS, 2011)'
_computing_molecular_graphics 'Bruker SHELXTL'
_computing_publication_material 'Bruker SHELXTL'
_computing_structure_refinement 'SHELXL-2013 (Sheldrick, 2013)'
_computing_structure_solution 'SHELXS-97 (Sheldrick, 2008)'
_diffrn_ambient_temperature 100(2)
_diffrn_detector_area_resol_mean 8.19
_diffrn_measured_fraction_theta_full 0.999
_diffrn_measured_fraction_theta_max 0.907
_diffrn_measurement_device_type 'Bruker SMART 1000 CCD'
_diffrn_measurement_method '\f and \w scans'
_diffrn_radiation_type MoK\a
_diffrn_radiation_wavelength 0.71073
_diffrn_reflns_av_R_equivalents 0.0277
_diffrn_reflns_av_unetI/netI 0.0228
_diffrn_reflns_Laue_measured_fraction_full 0.999
_diffrn_reflns_Laue_measured_fraction_max 0.907
_diffrn_reflns_limit_h_max 12
_diffrn_reflns_limit_h_min -12
_diffrn_reflns_limit_k_max 21
_diffrn_reflns_limit_k_min -21
_diffrn_reflns_limit_l_max 22
_diffrn_reflns_limit_l_min -23
_diffrn_reflns_number 61440
_diffrn_reflns_point_group_measured_fraction_full 0.999
_diffrn_reflns_point_group_measured_fraction_max 0.907
_diffrn_reflns_theta_full 25.242
_diffrn_reflns_theta_max 30.043
_diffrn_reflns_theta_min 1.324
_diffrn_source 'fine-focus sealed tube'
_exptl_absorpt_coefficient_mu 0.583
_exptl_absorpt_correction_T_max 0.7460
_exptl_absorpt_correction_T_min 0.6697
_exptl_absorpt_correction_type multi-scan
_exptl_absorpt_process_details 'SADABS (Sheldrick, 2009)'
_exptl_crystal_colour red
_exptl_crystal_density_diffrn 1.399
_exptl_crystal_density_method 'not measured'
_exptl_crystal_description Block
_exptl_crystal_F_000 912
_exptl_crystal_size_max 0.500
_exptl_crystal_size_mid 0.500
_exptl_crystal_size_min 0.400
_refine_diff_density_max 1.020
_refine_diff_density_min -0.486
_refine_diff_density_rms 0.083
_refine_ls_extinction_method none
_refine_ls_goodness_of_fit_ref 1.112
_refine_ls_hydrogen_treatment mixed
_refine_ls_matrix_type full
_refine_ls_number_parameters 521
_refine_ls_number_reflns 11087
_refine_ls_number_restraints 3
_refine_ls_restrained_S_all 1.112
_refine_ls_R_factor_all 0.0387
_refine_ls_R_factor_gt 0.0308
_refine_ls_shift/su_max 0.001
_refine_ls_shift/su_mean 0.000
_refine_ls_structure_factor_coef Fsqd
_refine_ls_weighting_details 'w=1/[\s^2^(Fo^2^)+(0.0277P)^2^+2.2653P] where P=(Fo^2^+2Fc^2^)/3'
_refine_ls_weighting_scheme calc
_refine_ls_wR_factor_gt 0.0703
_refine_ls_wR_factor_ref 0.0750
_reflns_Friedel_coverage 0.000
_reflns_number_gt 9756
_reflns_number_total 11087
_reflns_threshold_expression 'I > 2\s(I)'
_cod_data_source_file ja5072064_si_004.cif
_cod_data_source_block ack013
_cod_database_code 4122925
_shelx_space_group_comment
; 
The symmetry employed for this shelxl refinement is uniquely defined 
by the following loop, which should always be used as a source of 
symmetry information in preference to the above space-group names. 
They are only intended as comments. 
;
_shelx_estimated_absorpt_t_min 0.759
_shelx_estimated_absorpt_t_max 0.800
_shelxl_version_number 2013-3

loop_
_space_group_symop_operation_xyz
'x, y, z'
'-x, -y, -z'

loop_
_atom_site_label
_atom_site_type_symbol
_atom_site_fract_x
_atom_site_fract_y
_atom_site_fract_z
_atom_site_U_iso_or_equiv
_atom_site_adp_type
_atom_site_occupancy
_atom_site_site_symmetry_order
_atom_site_calc_flag
_atom_site_refinement_flags_posn
_atom_site_refinement_flags_adp
Cl1 Cl 0.12973(5) 0.41556(3) 0.78671(3) 0.01934(9) Uani 1 1 d . .
Cl2 Cl 0.25924(5) 0.21171(3) 0.51226(3) 0.02059(9) Uani 1 1 d . .
Rh1 Rh 0.31961(2) 0.64628(2) 0.29235(2) 0.01045(4) Uani 1 1 d . .
N1 N 0.39546(17) 0.64145(10) 0.40401(9) 0.0116(3) Uani 1 1 d D .
H1N H 0.4861(19) 0.6777(14) 0.4365(13) 0.014 Uiso 1 1 d D U
C1 C 0.31051(19) 0.57366(12) 0.42421(11) 0.0121(3) Uani 1 1 d . .
C2 C 0.3470(2) 0.55776(13) 0.50269(11) 0.0137(3) Uani 1 1 d . .
C3 C 0.4863(2) 0.61537(14) 0.56227(12) 0.0172(3) Uani 1 1 d . .
H3 H 0.5601 0.6636 0.5505 0.021 Uiso 1 1 calc R U
C4 C 0.5158(2) 0.60149(14) 0.63844(12) 0.0193(4) Uani 1 1 d . .
H4 H 0.6096 0.6405 0.6793 0.023 Uiso 1 1 calc R U
C5 C 0.4080(2) 0.53059(15) 0.65482(12) 0.0199(4) Uani 1 1 d . .
H5 H 0.4280 0.5215 0.7072 0.024 Uiso 1 1 calc R U
C6 C 0.2716(2) 0.47296(14) 0.59565(12) 0.0181(4) Uani 1 1 d . .
H6 H 0.1996 0.4243 0.6079 0.022 Uiso 1 1 calc R U
C7 C 0.2369(2) 0.48460(13) 0.51778(11) 0.0140(3) Uani 1 1 d . .
C8 C 0.0924(2) 0.42208(12) 0.45310(11) 0.0142(3) Uani 1 1 d . .
C9 C -0.0098(2) 0.34635(13) 0.47073(12) 0.0189(4) Uani 1 1 d . .
H9 H 0.0186 0.3367 0.5218 0.023 Uiso 1 1 calc R U
C10 C -0.1470(2) 0.28760(13) 0.41632(13) 0.0202(4) Uani 1 1 d . .
H10 H -0.2163 0.2416 0.4326 0.024 Uiso 1 1 calc R U
C11 C -0.1890(2) 0.29350(13) 0.33590(12) 0.0179(4) Uani 1 1 d . .
C12 C -0.3269(2) 0.22582(14) 0.27764(14) 0.0228(4) Uani 1 1 d . .
H12 H -0.3941 0.1797 0.2946 0.027 Uiso 1 1 calc R U
C13 C -0.3648(2) 0.22586(15) 0.19722(14) 0.0239(4) Uani 1 1 d . .
H13 H -0.4575 0.1802 0.1584 0.029 Uiso 1 1 calc R U
C14 C -0.2646(2) 0.29441(14) 0.17308(13) 0.0222(4) Uani 1 1 d . .
H14 H -0.2888 0.2938 0.1167 0.027 Uiso 1 1 calc R U
C15 C -0.1322(2) 0.36254(14) 0.22933(12) 0.0190(4) Uani 1 1 d . .
H15 H -0.0681 0.4088 0.2112 0.023 Uiso 1 1 calc R U
C16 C -0.0878(2) 0.36618(13) 0.31362(11) 0.0150(3) Uani 1 1 d . .
C17 C 0.0514(2) 0.43484(12) 0.37657(11) 0.0130(3) Uani 1 1 d . .
C18 C 0.15687(19) 0.51691(12) 0.36357(11) 0.0119(3) Uani 1 1 d . .
N2 N 0.13500(16) 0.55242(10) 0.30584(9) 0.0113(3) Uani 1 1 d D .
H2N H 0.0461(19) 0.5372(15) 0.2753(13) 0.014 Uiso 1 1 d D U
N3 N 0.51854(16) 0.74592(11) 0.29272(9) 0.0129(3) Uani 1 1 d . .
C21 C 0.6442(2) 0.72861(14) 0.26705(12) 0.0168(3) Uani 1 1 d . .
H21 H 0.6468 0.6632 0.2454 0.020 Uiso 1 1 calc R U
C22 C 0.7742(2) 0.80499(15) 0.27118(13) 0.0209(4) Uani 1 1 d . .
H22 H 0.8628 0.7905 0.2519 0.025 Uiso 1 1 calc R U
C23 C 0.7738(2) 0.89981(15) 0.30271(13) 0.0219(4) Uani 1 1 d . .
H23 H 0.8608 0.9513 0.3045 0.026 Uiso 1 1 calc R U
C24 C 0.6421(2) 0.92016(14) 0.33261(12) 0.0190(4) Uani 1 1 d . .
C25 C 0.6278(2) 1.01624(14) 0.36742(14) 0.0248(4) Uani 1 1 d . .
H25 H 0.7104 1.0709 0.3704 0.030 Uiso 1 1 calc R U
C26 C 0.4990(2) 1.03083(14) 0.39620(14) 0.0252(4) Uani 1 1 d . .
H26 H 0.4930 1.0955 0.4188 0.030 Uiso 1 1 calc R U
C27 C 0.3707(2) 0.95025(13) 0.39326(12) 0.0195(4) Uani 1 1 d . .
C28 C 0.2346(2) 0.95960(14) 0.42369(13) 0.0235(4) Uani 1 1 d . .
H28 H 0.2220 1.0224 0.4482 0.028 Uiso 1 1 calc R U
C29 C 0.1203(2) 0.87723(14) 0.41767(12) 0.0210(4) Uani 1 1 d . .
H29 H 0.0285 0.8829 0.4384 0.025 Uiso 1 1 calc R U
C30 C 0.1395(2) 0.78475(13) 0.38079(11) 0.0163(3) Uani 1 1 d . .
H30 H 0.0586 0.7283 0.3760 0.020 Uiso 1 1 calc R U
N4 N 0.26702(17) 0.77352(11) 0.35238(9) 0.0134(3) Uani 1 1 d . .
C31 C 0.3825(2) 0.85545(13) 0.35857(11) 0.0150(3) Uani 1 1 d . .
C32 C 0.5174(2) 0.84046(13) 0.32715(11) 0.0153(3) Uani 1 1 d . .
N5 N 0.24161(16) 0.62811(11) 0.16830(9) 0.0127(3) Uani 1 1 d . .
C41 C 0.1803(2) 0.68758(13) 0.14501(12) 0.0166(3) Uani 1 1 d . .
H41 H 0.1635 0.7412 0.1889 0.020 Uiso 1 1 calc R U
C42 C 0.1410(2) 0.67279(15) 0.05878(13) 0.0214(4) Uani 1 1 d . .
H42 H 0.1005 0.7167 0.0436 0.026 Uiso 1 1 calc R U
C43 C 0.1617(2) 0.59295(15) -0.00490(12) 0.0210(4) Uani 1 1 d . .
H43 H 0.1346 0.5809 -0.0646 0.025 Uiso 1 1 calc R U
C44 C 0.2223(2) 0.53080(14) 0.01918(12) 0.0184(4) Uani 1 1 d . .
H44 H 0.2351 0.4750 -0.0240 0.022 Uiso 1 1 calc R U
C45 C 0.26425(19) 0.55049(13) 0.10686(11) 0.0145(3) Uani 1 1 d . .
C46 C 0.3341(2) 0.48771(13) 0.13983(11) 0.0145(3) Uani 1 1 d . .
C47 C 0.2102(2) 0.38861(14) 0.11933(13) 0.0228(4) Uani 1 1 d . .
H47A H 0.2544 0.3487 0.1419 0.034 Uiso 1 1 calc R U
H47B H 0.1743 0.3541 0.0562 0.034 Uiso 1 1 calc R U
H47C H 0.1228 0.3998 0.1468 0.034 Uiso 1 1 calc R U
C48 C 0.4698(2) 0.46993(16) 0.09612(12) 0.0233(4) Uani 1 1 d . .
H48A H 0.5465 0.5331 0.1064 0.035 Uiso 1 1 calc R U
H48B H 0.4321 0.4325 0.0334 0.035 Uiso 1 1 calc R U
H48C H 0.5176 0.4328 0.1205 0.035 Uiso 1 1 calc R U
O1 O 0.39330(14) 0.53614(9) 0.23045(8) 0.0137(2) Uani 1 1 d . .
O1S O 0.5474(3) 0.12342(15) 0.95921(12) 0.0573(6) Uani 1 1 d . .
C1S C 0.4384(4) 0.1360(2) 0.90347(19) 0.0546(8) Uani 1 1 d . .
H1S1 H 0.3707 0.0713 0.8605 0.065 Uiso 1 1 calc R U
H1S2 H 0.4924 0.1739 0.8716 0.065 Uiso 1 1 calc R U
C2S C 0.3435(6) 0.1899(3) 0.9575(3) 0.0947(16) Uani 1 1 d . .
H2S1 H 0.2915 0.1523 0.9893 0.142 Uiso 1 1 calc R U
H2S2 H 0.2660 0.1982 0.9196 0.142 Uiso 1 1 calc R U
H2S3 H 0.4110 0.2545 0.9989 0.142 Uiso 1 1 calc R U
C3S C 0.6343(4) 0.0670(2) 0.91306(19) 0.0518(7) Uani 1 1 d . .
H3S1 H 0.6898 0.0989 0.8775 0.062 Uiso 1 1 calc R U
H3S2 H 0.5648 0.0010 0.8736 0.062 Uiso 1 1 calc R U
C4S C 0.7480(5) 0.0583(3) 0.9769(2) 0.0783(12) Uani 1 1 d . .
H4S1 H 0.8133 0.1240 1.0173 0.117 Uiso 1 1 calc R U
H4S2 H 0.8128 0.0222 0.9456 0.117 Uiso 1 1 calc R U
H4S3 H 0.6921 0.0232 1.0094 0.117 Uiso 1 1 calc R U
O1T O 0.01767(18) 0.10933(12) 0.33605(11) 0.0324(4) Uani 1 1 d D .
H1TO H 0.080(3) 0.133(2) 0.3854(14) 0.049 Uiso 1 1 d D U
C1T C 0.0904(2) 0.14828(16) 0.27854(14) 0.0272(4) Uani 1 1 d . .
H1T H 0.1139 0.2211 0.3038 0.033 Uiso 1 1 calc R U
C2T C -0.0245(3) 0.1054(2) 0.19384(18) 0.0483(7) Uani 1 1 d . .
H2T1 H -0.0506 0.0338 0.1692 0.072 Uiso 1 1 calc R U
H2T2 H 0.0209 0.1317 0.1530 0.072 Uiso 1 1 calc R U
H2T3 H -0.1184 0.1229 0.2044 0.072 Uiso 1 1 calc R U
C3T C 0.2393(3) 0.1257(2) 0.26714(18) 0.0423(6) Uani 1 1 d . .
H3T1 H 0.3117 0.1577 0.3232 0.063 Uiso 1 1 calc R U
H3T2 H 0.2847 0.1503 0.2253 0.063 Uiso 1 1 calc R U
H3T3 H 0.2184 0.0546 0.2456 0.063 Uiso 1 1 calc R U

loop_
_atom_site_aniso_label
_atom_site_aniso_U_11
_atom_site_aniso_U_22
_atom_site_aniso_U_33
_atom_site_aniso_U_23
_atom_site_aniso_U_13
_atom_site_aniso_U_12
Cl1 0.01494(19) 0.0237(2) 0.0200(2) 0.00754(17) 0.00058(16) 0.00951(17)
Cl2 0.0208(2) 0.0153(2) 0.0211(2) 0.00583(16) -0.00169(17) 0.00214(16)
Rh1 0.00999(6) 0.01124(6) 0.01156(6) 0.00640(5) 0.00114(4) 0.00332(5)
N1 0.0113(6) 0.0118(6) 0.0118(6) 0.0054(5) 0.0007(5) 0.0035(5)
C1 0.0137(8) 0.0114(7) 0.0117(7) 0.0041(6) 0.0020(6) 0.0057(6)
C2 0.0175(8) 0.0147(8) 0.0130(8) 0.0071(6) 0.0035(6) 0.0090(7)
C3 0.0184(9) 0.0184(8) 0.0160(8) 0.0072(7) 0.0019(7) 0.0079(7)
C4 0.0220(9) 0.0232(9) 0.0149(8) 0.0071(7) 0.0004(7) 0.0121(8)
C5 0.0269(10) 0.0274(10) 0.0146(8) 0.0114(7) 0.0056(7) 0.0182(8)
C6 0.0233(9) 0.0222(9) 0.0185(8) 0.0134(7) 0.0090(7) 0.0134(8)
C7 0.0184(8) 0.0151(8) 0.0141(8) 0.0074(6) 0.0060(6) 0.0110(7)
C8 0.0182(8) 0.0117(8) 0.0162(8) 0.0063(6) 0.0066(7) 0.0084(7)
C9 0.0253(9) 0.0169(8) 0.0202(9) 0.0114(7) 0.0078(7) 0.0088(7)
C10 0.0234(9) 0.0141(8) 0.0265(10) 0.0111(7) 0.0103(8) 0.0056(7)
C11 0.0179(9) 0.0130(8) 0.0232(9) 0.0066(7) 0.0069(7) 0.0056(7)
C12 0.0209(9) 0.0170(9) 0.0299(10) 0.0107(8) 0.0064(8) 0.0029(7)
C13 0.0187(9) 0.0184(9) 0.0282(10) 0.0069(8) 0.0006(8) 0.0001(7)
C14 0.0219(9) 0.0200(9) 0.0201(9) 0.0067(7) 0.0012(7) 0.0021(8)
C15 0.0195(9) 0.0166(8) 0.0187(9) 0.0072(7) 0.0036(7) 0.0021(7)
C16 0.0155(8) 0.0124(8) 0.0165(8) 0.0047(6) 0.0048(7) 0.0046(6)
C17 0.0151(8) 0.0128(7) 0.0138(8) 0.0062(6) 0.0057(6) 0.0063(6)
C18 0.0127(7) 0.0122(7) 0.0117(7) 0.0046(6) 0.0037(6) 0.0052(6)
N2 0.0101(6) 0.0124(6) 0.0116(6) 0.0056(5) 0.0012(5) 0.0031(5)
N3 0.0118(7) 0.0138(7) 0.0148(7) 0.0089(6) 0.0008(5) 0.0028(5)
C21 0.0134(8) 0.0191(8) 0.0199(8) 0.0106(7) 0.0013(7) 0.0051(7)
C22 0.0124(8) 0.0266(10) 0.0259(10) 0.0148(8) 0.0028(7) 0.0040(7)
C23 0.0151(9) 0.0232(9) 0.0273(10) 0.0162(8) -0.0005(7) -0.0011(7)
C24 0.0177(9) 0.0165(8) 0.0217(9) 0.0110(7) -0.0026(7) 0.0008(7)
C25 0.0246(10) 0.0145(9) 0.0303(10) 0.0111(8) -0.0038(8) -0.0020(8)
C26 0.0302(11) 0.0130(8) 0.0277(10) 0.0062(8) -0.0033(8) 0.0043(8)
C27 0.0234(9) 0.0144(8) 0.0187(9) 0.0053(7) -0.0019(7) 0.0062(7)
C28 0.0291(10) 0.0176(9) 0.0221(9) 0.0038(7) -0.0003(8) 0.0120(8)
C29 0.0219(9) 0.0232(9) 0.0185(9) 0.0055(7) 0.0024(7) 0.0124(8)
C30 0.0173(8) 0.0179(8) 0.0142(8) 0.0066(7) 0.0016(6) 0.0063(7)
N4 0.0155(7) 0.0130(7) 0.0124(6) 0.0058(5) 0.0006(5) 0.0054(6)
C31 0.0164(8) 0.0132(8) 0.0145(8) 0.0067(6) -0.0015(6) 0.0033(7)
C32 0.0159(8) 0.0153(8) 0.0152(8) 0.0090(7) -0.0017(6) 0.0032(7)
N5 0.0101(6) 0.0166(7) 0.0136(7) 0.0096(6) 0.0014(5) 0.0033(5)
C41 0.0154(8) 0.0170(8) 0.0191(8) 0.0102(7) 0.0007(7) 0.0044(7)
C42 0.0192(9) 0.0240(9) 0.0240(9) 0.0164(8) -0.0020(7) 0.0040(7)
C43 0.0177(9) 0.0300(10) 0.0153(8) 0.0139(8) -0.0003(7) 0.0017(8)
C44 0.0137(8) 0.0246(9) 0.0161(8) 0.0080(7) 0.0023(7) 0.0050(7)
C45 0.0088(7) 0.0188(8) 0.0158(8) 0.0079(7) 0.0024(6) 0.0030(6)
C46 0.0135(8) 0.0172(8) 0.0129(8) 0.0054(6) 0.0016(6) 0.0060(7)
C47 0.0217(9) 0.0182(9) 0.0249(10) 0.0069(8) -0.0010(8) 0.0043(7)
C48 0.0187(9) 0.0353(11) 0.0170(9) 0.0065(8) 0.0046(7) 0.0151(8)
O1 0.0159(6) 0.0153(6) 0.0114(5) 0.0049(5) 0.0010(5) 0.0084(5)
O1S 0.0974(18) 0.0428(11) 0.0305(9) 0.0079(8) -0.0022(10) 0.0337(12)
C1S 0.074(2) 0.0427(16) 0.0372(14) 0.0138(12) -0.0081(14) 0.0117(15)
C2S 0.150(4) 0.080(3) 0.056(2) 0.006(2) -0.010(2) 0.077(3)
C3S 0.076(2) 0.0328(14) 0.0385(14) 0.0085(11) 0.0075(14) 0.0141(14)
C4S 0.118(4) 0.080(3) 0.059(2) 0.028(2) 0.020(2) 0.063(3)
O1T 0.0258(8) 0.0299(8) 0.0299(8) 0.0103(7) -0.0004(6) -0.0049(6)
C1T 0.0243(10) 0.0251(10) 0.0303(11) 0.0098(9) 0.0051(8) 0.0066(8)
C2T 0.0427(15) 0.0671(19) 0.0357(14) 0.0161(13) 0.0022(11) 0.0257(14)
C3T 0.0296(12) 0.0477(15) 0.0387(14) 0.0047(12) 0.0059(10) 0.0125(11)

loop_
_atom_type_symbol
_atom_type_description
_atom_type_scat_dispersion_real
_atom_type_scat_dispersion_imag
_atom_type_scat_source
C C 0.0033 0.0016 'International Tables Vol C Tables 4.2.6.8 and 6.1.1.4'
H H 0.0000 0.0000 'International Tables Vol C Tables 4.2.6.8 and 6.1.1.4'
N N 0.0061 0.0033 'International Tables Vol C Tables 4.2.6.8 and 6.1.1.4'
O O 0.0106 0.0060 'International Tables Vol C Tables 4.2.6.8 and 6.1.1.4'
Cl Cl 0.1484 0.1585 'International Tables Vol C Tables 4.2.6.8 and 6.1.1.4'
Rh Rh -1.1178 0.9187 'International Tables Vol C Tables 4.2.6.8 and 6.1.1.4'

loop_
_geom_angle_atom_site_label_1
_geom_angle_atom_site_label_2
_geom_angle_atom_site_label_3
_geom_angle
O1 Rh1 N1 89.38(5)
O1 Rh1 N2 89.84(6)
N1 Rh1 N2 78.17(6)
O1 Rh1 N3 91.41(6)
N1 Rh1 N3 95.51(6)
N2 Rh1 N3 173.55(6)
O1 Rh1 N5 81.86(5)
N1 Rh1 N5 170.60(6)
N2 Rh1 N5 98.30(6)
N3 Rh1 N5 88.14(6)
O1 Rh1 N4 172.06(6)
N1 Rh1 N4 93.31(6)
N2 Rh1 N4 98.02(6)
N3 Rh1 N4 80.90(6)
N5 Rh1 N4 95.83(6)
C1 N1 Rh1 116.95(12)
C1 N1 H1N 119.0(14)
Rh1 N1 H1N 123.7(14)
N1 C1 C2 125.11(16)
N1 C1 C18 113.82(15)
C2 C1 C18 120.74(15)
C3 C2 C7 121.31(16)
C3 C2 C1 120.71(16)
C7 C2 C1 117.96(15)
C4 C3 C2 119.64(17)
C4 C3 H3 120.2
C2 C3 H3 120.2
C5 C4 C3 119.83(18)
C5 C4 H4 120.1
C3 C4 H4 120.1
C6 C5 C4 120.57(17)
C6 C5 H5 119.7
C4 C5 H5 119.7
C5 C6 C7 121.52(17)
C5 C6 H6 119.2
C7 C6 H6 119.2
C6 C7 C2 117.12(16)
C6 C7 C8 122.03(16)
C2 C7 C8 120.84(15)
C17 C8 C9 118.99(16)
C17 C8 C7 123.30(15)
C9 C8 C7 117.71(16)
C10 C9 C8 121.62(17)
C10 C9 H9 119.2
C8 C9 H9 119.2
C9 C10 C11 121.39(17)
C9 C10 H10 119.3
C11 C10 H10 119.3
C12 C11 C10 119.87(17)
C12 C11 C16 120.99(17)
C10 C11 C16 119.11(17)
C13 C12 C11 120.96(18)
C13 C12 H12 119.5
C11 C12 H12 119.5
C12 C13 C14 118.89(18)
C12 C13 H13 120.6
C14 C13 H13 120.6
C15 C14 C13 121.24(19)
C15 C14 H14 119.4
C13 C14 H14 119.4
C14 C15 C16 122.21(17)
C14 C15 H15 118.9
C16 C15 H15 118.9
C15 C16 C11 115.65(16)
C15 C16 C17 125.69(16)
C11 C16 C17 118.64(16)
C8 C17 C16 119.80(15)
C8 C17 C18 116.85(15)
C16 C17 C18 123.32(15)
N2 C18 C17 128.55(16)
N2 C18 C1 111.77(14)
C17 C18 C1 119.64(14)
C18 N2 Rh1 116.92(12)
C18 N2 H2N 122.1(15)
Rh1 N2 H2N 121.0(15)
C21 N3 C32 119.17(15)
C21 N3 Rh1 127.47(12)
C32 N3 Rh1 113.30(12)
N3 C21 C22 121.42(17)
N3 C21 H21 119.3
C22 C21 H21 119.3
C23 C22 C21 120.44(18)
C23 C22 H22 119.8
C21 C22 H22 119.8
C22 C23 C24 119.01(17)
C22 C23 H23 120.5
C24 C23 H23 120.5
C32 C24 C23 117.39(17)
C32 C24 C25 118.27(18)
C23 C24 C25 124.35(17)
C26 C25 C24 121.34(18)
C26 C25 H25 119.3
C24 C25 H25 119.3
C25 C26 C27 121.40(18)
C25 C26 H26 119.3
C27 C26 H26 119.3
C31 C27 C28 117.28(17)
C31 C27 C26 117.89(18)
C28 C27 C26 124.83(18)
C29 C28 C27 119.51(18)
C29 C28 H28 120.2
C27 C28 H28 120.2
C28 C29 C30 119.87(18)
C28 C29 H29 120.1
C30 C29 H29 120.1
N4 C30 C29 122.12(17)
N4 C30 H30 118.9
C29 C30 H30 118.9
C30 N4 C31 118.49(15)
C30 N4 Rh1 129.44(12)
C31 N4 Rh1 112.01(12)
N4 C31 C27 122.72(17)
N4 C31 C32 116.87(16)
C27 C31 C32 120.40(16)
N3 C32 C24 122.50(17)
N3 C32 C31 116.84(15)
C24 C32 C31 120.66(17)
C41 N5 C45 120.14(15)
C41 N5 Rh1 126.17(12)
C45 N5 Rh1 113.60(11)
N5 C41 C42 121.75(18)
N5 C41 H41 119.1
C42 C41 H41 119.1
C43 C42 C41 118.77(18)
C43 C42 H42 120.6
C41 C42 H42 120.6
C42 C43 C44 119.35(17)
C42 C43 H43 120.3
C44 C43 H43 120.3
C43 C44 C45 119.67(18)
C43 C44 H44 120.2
C45 C44 H44 120.2
N5 C45 C44 120.27(16)
N5 C45 C46 116.11(15)
C44 C45 C46 123.61(16)
O1 C46 C45 110.54(14)
O1 C46 C48 107.00(14)
C45 C46 C48 110.38(15)
O1 C46 C47 110.21(14)
C45 C46 C47 109.41(14)
C48 C46 C47 109.27(16)
C46 C47 H47A 109.5
C46 C47 H47B 109.5
H47A C47 H47B 109.5
C46 C47 H47C 109.5
H47A C47 H47C 109.5
H47B C47 H47C 109.5
C46 C48 H48A 109.5
C46 C48 H48B 109.5
H48A C48 H48B 109.5
C46 C48 H48C 109.5
H48A C48 H48C 109.5
H48B C48 H48C 109.5
C46 O1 Rh1 115.66(10)
C3S O1S C1S 112.3(2)
O1S C1S C2S 108.5(3)
O1S C1S H1S1 110.0
C2S C1S H1S1 110.0
O1S C1S H1S2 110.0
C2S C1S H1S2 110.0
H1S1 C1S H1S2 108.4
C1S C2S H2S1 109.5
C1S C2S H2S2 109.5
H2S1 C2S H2S2 109.5
C1S C2S H2S3 109.5
H2S1 C2S H2S3 109.5
H2S2 C2S H2S3 109.5
O1S C3S C4S 108.8(3)
O1S C3S H3S1 109.9
C4S C3S H3S1 109.9
O1S C3S H3S2 109.9
C4S C3S H3S2 109.9
H3S1 C3S H3S2 108.3
C3S C4S H4S1 109.5
C3S C4S H4S2 109.5
H4S1 C4S H4S2 109.5
C3S C4S H4S3 109.5
H4S1 C4S H4S3 109.5
H4S2 C4S H4S3 109.5
C1T O1T H1TO 109(2)
O1T C1T C3T 110.8(2)
O1T C1T C2T 107.20(19)
C3T C1T C2T 112.5(2)
O1T C1T H1T 108.7
C3T C1T H1T 108.7
C2T C1T H1T 108.7
C1T C2T H2T1 109.5
C1T C2T H2T2 109.5
H2T1 C2T H2T2 109.5
C1T C2T H2T3 109.5
H2T1 C2T H2T3 109.5
H2T2 C2T H2T3 109.5
C1T C3T H3T1 109.5
C1T C3T H3T2 109.5
H3T1 C3T H3T2 109.5
C1T C3T H3T3 109.5
H3T1 C3T H3T3 109.5
H3T2 C3T H3T3 109.5

loop_
_geom_bond_atom_site_label_1
_geom_bond_atom_site_label_2
_geom_bond_distance
Rh1 O1 1.9725(12)
Rh1 N1 1.9803(14)
Rh1 N2 1.9936(14)
Rh1 N3 2.0385(14)
Rh1 N5 2.0407(14)
Rh1 N4 2.0667(15)
N1 C1 1.291(2)
N1 H1N 0.871(15)
C1 C2 1.453(2)
C1 C18 1.501(2)
C2 C3 1.402(2)
C2 C7 1.408(2)
C3 C4 1.387(2)
C3 H3 0.9500
C4 C5 1.385(3)
C4 H4 0.9500
C5 C6 1.381(3)
C5 H5 0.9500
C6 C7 1.405(2)
C6 H6 0.9500
C7 C8 1.481(2)
C8 C17 1.405(2)
C8 C9 1.423(2)
C9 C10 1.358(3)
C9 H9 0.9500
C10 C11 1.415(3)
C10 H10 0.9500
C11 C12 1.415(3)
C11 C16 1.430(2)
C12 C13 1.367(3)
C12 H12 0.9500
C13 C14 1.401(3)
C13 H13 0.9500
C14 C15 1.373(3)
C14 H14 0.9500
C15 C16 1.418(3)
C15 H15 0.9500
C16 C17 1.456(2)
C17 C18 1.466(2)
C18 N2 1.298(2)
N2 H2N 0.852(15)
N3 C21 1.322(2)
N3 C32 1.366(2)
C21 C22 1.406(3)
C21 H21 0.9500
C22 C23 1.366(3)
C22 H22 0.9500
C23 C24 1.413(3)
C23 H23 0.9500
C24 C32 1.402(2)
C24 C25 1.432(3)
C25 C26 1.355(3)
C25 H25 0.9500
C26 C27 1.443(3)
C26 H26 0.9500
C27 C31 1.405(3)
C27 C28 1.408(3)
C28 C29 1.375(3)
C28 H28 0.9500
C29 C30 1.403(3)
C29 H29 0.9500
C30 N4 1.328(2)
C30 H30 0.9500
N4 C31 1.374(2)
C31 C32 1.426(3)
N5 C41 1.344(2)
N5 C45 1.351(2)
C41 C42 1.384(3)
C41 H41 0.9500
C42 C43 1.383(3)
C42 H42 0.9500
C43 C44 1.384(3)
C43 H43 0.9500
C44 C45 1.391(2)
C44 H44 0.9500
C45 C46 1.520(2)
C46 O1 1.416(2)
C46 C48 1.532(2)
C46 C47 1.537(3)
C47 H47A 0.9800
C47 H47B 0.9800
C47 H47C 0.9800
C48 H48A 0.9800
C48 H48B 0.9800
C48 H48C 0.9800
O1S C3S 1.409(4)
O1S C1S 1.412(4)
C1S C2S 1.500(5)
C1S H1S1 0.9900
C1S H1S2 0.9900
C2S H2S1 0.9800
C2S H2S2 0.9800
C2S H2S3 0.9800
C3S C4S 1.500(5)
C3S H3S1 0.9900
C3S H3S2 0.9900
C4S H4S1 0.9800
C4S H4S2 0.9800
C4S H4S3 0.9800
O1T C1T 1.427(3)
O1T H1TO 0.861(17)
C1T C3T 1.507(3)
C1T C2T 1.510(3)
C1T H1T 1.0000
C2T H2T1 0.9800
C2T H2T2 0.9800
C2T H2T3 0.9800
C3T H3T1 0.9800
C3T H3T2 0.9800
C3T H3T3 0.9800

loop_
_geom_hbond_atom_site_label_D
_geom_hbond_atom_site_label_H
_geom_hbond_atom_site_label_A
_geom_hbond_distance_DH
_geom_hbond_distance_HA
_geom_hbond_distance_DA
_geom_hbond_angle_DHA
_geom_hbond_site_symmetry_A
N1 H1N Cl2 0.871(15) 2.360(16) 3.2012(15) 162.6(19) 2_666
N2 H2N Cl1 0.852(15) 2.261(17) 3.0219(15) 148.7(19) 2_566
C21 H21 Cl1 0.95 2.65 3.3762(19) 133.9 2_666
C21 H21 O1 0.95 2.53 3.039(2) 114.0 .
C29 H29 Cl2 0.95 2.98 3.819(2) 147.7 2_566
C30 H30 Cl1 0.95 2.87 3.4777(19) 123.2 2_566
C41 H41 N4 0.95 2.65 3.195(2) 116.8 .
C44 H44 Cl1 0.95 2.97 3.5805(19) 123.1 1_554
O1T H1TO Cl2 0.861(17) 2.286(18) 3.1420(17) 173(3) .
